data_7158040
loop_
_publ_author_name
'Ansari, Farzaneh'
'Khosravi, Hormoz'
'Abbasi Kejani, Alireza'
'Armaghan, Mahsa'
'Frank, Walter'
'Balalaie, Saeed'
'Jafarpour, Farnaz'

_publ_section_title
;
 Transition-metal-free oxidative cyclization reaction of enynals to access
 pyrane-2-one derivatives.
;
_journal_issue 19
_journal_name_full 'Organic &amp; biomolecular chemistry'
_journal_page_first 4263
_journal_page_last 4267
_journal_paper_doi 10.1039/d1ob00726b
_journal_volume 19
_journal_year 2021
_chemical_formula_moiety 'C18 H11 N O2'
_chemical_formula_sum 'C18 H11 N O2'
_chemical_formula_weight 273.28
_chemical_name_systematic 3-phenyl-1H-pyrano[4,3-b]quinolin-1-one
_space_group_crystal_system monoclinic
_space_group_IT_number 14
_space_group_name_Hall '-P 2yn'
_space_group_name_H-M_alt 'P 1 21/n 1'
_atom_sites_solution_hydrogens geom
_atom_sites_solution_primary direct
_audit_creation_method SHELXL-2017/1
_audit_update_record
;
2020-12-18 deposited with the CCDC.	2021-04-20 downloaded from the CCDC.
;
_cell_angle_alpha 90
_cell_angle_beta 94.00(3)
_cell_angle_gamma 90
_cell_formula_units_Z 4
_cell_length_a 8.1600(16)
_cell_length_b 5.6000(11)
_cell_length_c 27.700(6)
_cell_measurement_reflns_used 7655
_cell_measurement_temperature 223(2)
_cell_measurement_theta_max 59.53
_cell_measurement_theta_min 2.29
_cell_volume 1262.7(4)
_computing_cell_refinement 'X-Area (Stoe & Cie, 2009)'
_computing_data_collection 'X-Area (Stoe & Cie, 2009)'
_computing_data_reduction 'X-Area (Stoe & Cie, 2009)'
_computing_molecular_graphics 'DIAMOND 4.2.2 (Crystal Impact, 2016)'
_computing_structure_refinement 'SHELXL-2017/1 (Sheldrick, 2017)'
_computing_structure_solution 'SHELXT 2014/5 (Sheldrick, 2014)'
_diffrn_ambient_temperature 223(2)
_diffrn_measured_fraction_theta_full 0.998
_diffrn_measured_fraction_theta_max 0.972
_diffrn_measurement_device_type IPDS
_diffrn_measurement_method \w-scan
_diffrn_radiation_type MoK\a
_diffrn_radiation_wavelength 0.71073
_diffrn_reflns_av_R_equivalents 0.0836
_diffrn_reflns_av_unetI/netI 0.0482
_diffrn_reflns_Laue_measured_fraction_full 0.998
_diffrn_reflns_Laue_measured_fraction_max 0.972
_diffrn_reflns_limit_h_max 10
_diffrn_reflns_limit_h_min -10
_diffrn_reflns_limit_k_max 7
_diffrn_reflns_limit_k_min -7
_diffrn_reflns_limit_l_max 33
_diffrn_reflns_limit_l_min -34
_diffrn_reflns_number 11016
_diffrn_reflns_point_group_measured_fraction_full 0.998
_diffrn_reflns_point_group_measured_fraction_max 0.972
_diffrn_reflns_theta_full 25.242
_diffrn_reflns_theta_max 27.048
_diffrn_reflns_theta_min 2.559
_exptl_absorpt_coefficient_mu 0.095
_exptl_absorpt_correction_type none
_exptl_crystal_colour colorless
_exptl_crystal_density_diffrn 1.438
_exptl_crystal_description block
_exptl_crystal_F_000 568
_exptl_crystal_size_max 0.200
_exptl_crystal_size_mid 0.150
_exptl_crystal_size_min 0.100
_refine_diff_density_max 0.225
_refine_diff_density_min -0.249
_refine_diff_density_rms 0.043
_refine_ls_extinction_method none
_refine_ls_goodness_of_fit_ref 1.331
_refine_ls_hydrogen_treatment constr
_refine_ls_matrix_type full
_refine_ls_number_parameters 190
_refine_ls_number_reflns 2697
_refine_ls_number_restraints 0
_refine_ls_restrained_S_all 1.331
_refine_ls_R_factor_all 0.1256
_refine_ls_R_factor_gt 0.0928
_refine_ls_shift/su_max 0.000
_refine_ls_shift/su_mean 0.000
_refine_ls_structure_factor_coef Fsqd
_refine_ls_weighting_details 'w=1/[\s^2^(Fo^2^)+(0.0224P)^2^+1.1086P] where P=(Fo^2^+2Fc^2^)/3'
_refine_ls_weighting_scheme calc
_refine_ls_wR_factor_gt 0.1455
_refine_ls_wR_factor_ref 0.1550
_reflns_Friedel_coverage 0.000
_reflns_number_gt 1989
_reflns_number_total 2697
_reflns_threshold_expression 'I > 2\s(I)'
_cod_data_source_file d1ob00726b2.cif
_cod_data_source_block 865
_cod_depositor_comments 'Adding full bibliography for 7158040.cif.'
_cod_original_sg_symbol_H-M 'P 21/n'
_cod_database_code 7158040
_publcif_datablock.id {f05b1e70-af3c-44a0-aefc-f800570ff470}

_shelx_shelxl_version_number 2017/1
_shelx_space_group_comment
;
The symmetry employed for this shelxl refinement is uniquely defined
by the following loop, which should always be used as a source of
symmetry information in preference to the above space-group names.
They are only intended as comments.
;
_shelx_estimated_absorpt_t_min 0.981
_shelx_estimated_absorpt_t_max 0.991
_publcif_funding_html
;
;

loop_
_space_group_symop_operation_xyz
'x, y, z'
'-x+1/2, y+1/2, -z+1/2'
'-x, -y, -z'
'x-1/2, -y-1/2, z-1/2'

loop_
_atom_site_label
_atom_site_type_symbol
_atom_site_fract_x
_atom_site_fract_y
_atom_site_fract_z
_atom_site_U_iso_or_equiv
_atom_site_adp_type
_atom_site_occupancy
_atom_site_site_symmetry_order
_atom_site_calc_flag
_atom_site_refinement_flags_posn
_atom_site_refinement_flags_adp
_atom_site_refinement_flags_occupancy
_atom_site_disorder_assembly
_atom_site_disorder_group
O1 O 0.2628(3) 0.2175(4) 0.62922(8) 0.0415(6) Uani 1 1 d . . . . .
O2 O 0.0984(3) 0.0106(4) 0.57822(8) 0.0447(6) Uani 1 1 d . . . . .
N1 N 0.3625(3) 0.7090(4) 0.52549(9) 0.0362(6) Uani 1 1 d . . . . .
C1 C 0.4237(4) 0.4103(6) 0.69229(11) 0.0369(7) Uani 1 1 d . . . . .
C2 C 0.5337(4) 0.5823(6) 0.71076(12) 0.0464(8) Uani 1 1 d . . . . .
H2 H 0.568225 0.703062 0.690201 0.056 Uiso 1 1 calc R U . . .
C3 C 0.5935(5) 0.5798(7) 0.75871(13) 0.0538(10) Uani 1 1 d . . . . .
H3 H 0.668939 0.696960 0.770183 0.065 Uiso 1 1 calc R U . . .
C4 C 0.5437(4) 0.4084(7) 0.78951(13) 0.0500(9) Uani 1 1 d . . . . .
H4 H 0.581567 0.409329 0.822341 0.060 Uiso 1 1 calc R U . . .
C5 C 0.4377(4) 0.2353(7) 0.77177(13) 0.0531(10) Uani 1 1 d . . . . .
H5 H 0.404983 0.114490 0.792593 0.064 Uiso 1 1 calc R U . . .
C6 C 0.3773(4) 0.2344(6) 0.72349(12) 0.0446(8) Uani 1 1 d . . . . .
H6 H 0.304588 0.113488 0.712106 0.054 Uiso 1 1 calc R U . . .
C7 C 0.3583(4) 0.4166(5) 0.64082(11) 0.0357(7) Uani 1 1 d . . . . .
C8 C 0.3849(4) 0.5796(6) 0.60772(12) 0.0384(7) Uani 1 1 d . . . . .
H8 H 0.445226 0.717327 0.616800 0.046 Uiso 1 1 calc R U . . .
C9 C 0.3227(4) 0.5505(5) 0.55759(11) 0.0347(7) Uani 1 1 d . . . . .
C10 C 0.2252(4) 0.3472(5) 0.54579(11) 0.0324(7) Uani 1 1 d . . . . .
C11 C 0.1870(4) 0.1790(6) 0.58352(11) 0.0362(7) Uani 1 1 d . . . . .
C12 C 0.1663(4) 0.3127(6) 0.49841(11) 0.0356(7) Uani 1 1 d . . . . .
H12 H 0.099948 0.179825 0.489980 0.043 Uiso 1 1 calc R U . . .
C13 C 0.2061(3) 0.4767(5) 0.46299(11) 0.0319(7) Uani 1 1 d . . . . .
C14 C 0.3059(4) 0.6728(5) 0.47836(11) 0.0350(7) Uani 1 1 d . . . . .
C15 C 0.3480(4) 0.8396(6) 0.44311(11) 0.0389(8) Uani 1 1 d . . . . .
H15 H 0.414160 0.971698 0.452263 0.047 Uiso 1 1 calc R U . . .
C16 C 0.2934(4) 0.8104(6) 0.39597(12) 0.0412(8) Uani 1 1 d . . . . .
H16 H 0.323053 0.923124 0.373000 0.049 Uiso 1 1 calc R U . . .
C17 C 0.1937(4) 0.6162(6) 0.38065(12) 0.0425(8) Uani 1 1 d . . . . .
H17 H 0.157496 0.600173 0.347848 0.051 Uiso 1 1 calc R U . . .
C18 C 0.1503(4) 0.4532(6) 0.41315(11) 0.0403(8) Uani 1 1 d . . . . .
H18 H 0.083160 0.323652 0.403026 0.048 Uiso 1 1 calc R U . . .

loop_
_atom_site_aniso_label
_atom_site_aniso_U_11
_atom_site_aniso_U_22
_atom_site_aniso_U_33
_atom_site_aniso_U_23
_atom_site_aniso_U_13
_atom_site_aniso_U_12
O1 0.0476(14) 0.0364(12) 0.0404(13) 0.0013(10) 0.0020(11) -0.0123(11)
O2 0.0504(14) 0.0370(12) 0.0466(13) 0.0005(11) 0.0035(10) -0.0144(12)
N1 0.0399(15) 0.0269(13) 0.0418(15) -0.0011(12) 0.0023(12) -0.0029(12)
C1 0.0377(17) 0.0364(17) 0.0369(17) -0.0013(14) 0.0044(14) 0.0031(14)
C2 0.059(2) 0.0388(18) 0.0416(19) -0.0018(16) 0.0041(16) -0.0128(17)
C3 0.063(2) 0.055(2) 0.043(2) -0.0064(18) -0.0001(17) -0.012(2)
C4 0.050(2) 0.062(2) 0.0371(18) 0.0021(18) -0.0035(16) 0.0016(19)
C5 0.049(2) 0.055(2) 0.054(2) 0.0153(18) -0.0040(17) -0.0092(19)
C6 0.044(2) 0.0422(19) 0.047(2) 0.0070(16) -0.0035(15) -0.0059(16)
C7 0.0379(17) 0.0301(15) 0.0388(17) -0.0041(14) -0.0006(14) -0.0024(14)
C8 0.0411(18) 0.0293(16) 0.0440(18) 0.0001(14) -0.0015(14) -0.0028(14)
C9 0.0326(16) 0.0289(15) 0.0422(17) -0.0019(14) 0.0008(13) 0.0011(13)
C10 0.0283(15) 0.0297(15) 0.0397(17) -0.0003(13) 0.0054(13) 0.0000(12)
C11 0.0365(18) 0.0310(16) 0.0412(18) -0.0051(14) 0.0036(14) -0.0026(14)
C12 0.0303(16) 0.0304(15) 0.0465(18) -0.0062(14) 0.0062(14) -0.0038(13)
C13 0.0312(16) 0.0287(15) 0.0361(16) -0.0024(13) 0.0038(13) 0.0021(13)
C14 0.0348(17) 0.0299(15) 0.0402(17) 0.0001(14) 0.0018(14) 0.0034(14)
C15 0.0394(18) 0.0319(16) 0.0450(19) 0.0000(14) -0.0001(15) -0.0003(14)
C16 0.0432(19) 0.0390(18) 0.0417(18) 0.0084(15) 0.0052(15) 0.0010(15)
C17 0.049(2) 0.0416(18) 0.0371(18) -0.0002(15) 0.0020(15) 0.0006(16)
C18 0.0426(19) 0.0372(18) 0.0410(18) -0.0043(15) 0.0027(15) -0.0041(15)

loop_
_atom_type_symbol
_atom_type_description
_atom_type_scat_dispersion_real
_atom_type_scat_dispersion_imag
_atom_type_scat_source
C C 0.0033 0.0016 'International Tables Vol C Tables 4.2.6.8 and 6.1.1.4'
H H 0.0000 0.0000 'International Tables Vol C Tables 4.2.6.8 and 6.1.1.4'
N N 0.0061 0.0033 'International Tables Vol C Tables 4.2.6.8 and 6.1.1.4'
O O 0.0106 0.0060 'International Tables Vol C Tables 4.2.6.8 and 6.1.1.4'

loop_
_geom_angle_atom_site_label_1
_geom_angle_atom_site_label_2
_geom_angle_atom_site_label_3
_geom_angle
_geom_angle_site_symmetry_1
_geom_angle_site_symmetry_3
_geom_angle_publ_flag
C7 O1 C11 123.0(2) . . ?
C9 N1 C14 117.6(3) . . ?
C6 C1 C2 117.5(3) . . ?
C6 C1 C7 121.4(3) . . ?
C2 C1 C7 121.0(3) . . ?
C3 C2 C1 121.5(3) . . ?
C3 C2 H2 119.3 . . ?
C1 C2 H2 119.3 . . ?
C4 C3 C2 120.5(4) . . ?
C4 C3 H3 119.8 . . ?
C2 C3 H3 119.8 . . ?
C3 C4 C5 118.8(3) . . ?
C3 C4 H4 120.6 . . ?
C5 C4 H4 120.6 . . ?
C4 C5 C6 121.4(4) . . ?
C4 C5 H5 119.3 . . ?
C6 C5 H5 119.3 . . ?
C1 C6 C5 120.3(3) . . ?
C1 C6 H6 119.9 . . ?
C5 C6 H6 119.9 . . ?
C8 C7 O1 120.8(3) . . ?
C8 C7 C1 128.0(3) . . ?
O1 C7 C1 111.2(3) . . ?
C7 C8 C9 121.5(3) . . ?
C7 C8 H8 119.3 . . ?
C9 C8 H8 119.3 . . ?
N1 C9 C10 123.3(3) . . ?
N1 C9 C8 119.0(3) . . ?
C10 C9 C8 117.6(3) . . ?
C12 C10 C9 119.0(3) . . ?
C12 C10 C11 121.0(3) . . ?
C9 C10 C11 120.0(3) . . ?
O2 C11 O1 117.6(3) . . ?
O2 C11 C10 125.6(3) . . ?
O1 C11 C10 116.8(3) . . ?
C10 C12 C13 119.5(3) . . ?
C10 C12 H12 120.2 . . ?
C13 C12 H12 120.2 . . ?
C12 C13 C14 117.1(3) . . ?
C12 C13 C18 122.9(3) . . ?
C14 C13 C18 120.0(3) . . ?
N1 C14 C15 118.7(3) . . ?
N1 C14 C13 123.4(3) . . ?
C15 C14 C13 117.9(3) . . ?
C16 C15 C14 120.4(3) . . ?
C16 C15 H15 119.8 . . ?
C14 C15 H15 119.8 . . ?
C15 C16 C17 121.8(3) . . ?
C15 C16 H16 119.1 . . ?
C17 C16 H16 119.1 . . ?
C18 C17 C16 119.8(3) . . ?
C18 C17 H17 120.1 . . ?
C16 C17 H17 120.1 . . ?
C17 C18 C13 120.2(3) . . ?
C17 C18 H18 119.9 . . ?
C13 C18 H18 119.9 . . ?

loop_
_geom_bond_atom_site_label_1
_geom_bond_atom_site_label_2
_geom_bond_distance
_geom_bond_site_symmetry_2
_geom_bond_publ_flag
O1 C7 1.385(4) . ?
O1 C11 1.387(4) . ?
O2 C11 1.191(4) . ?
N1 C9 1.313(4) . ?
N1 C14 1.369(4) . ?
C1 C6 1.381(4) . ?
C1 C2 1.390(4) . ?
C1 C7 1.488(4) . ?
C2 C3 1.383(5) . ?
C2 H2 0.9400 . ?
C3 C4 1.365(5) . ?
C3 H3 0.9400 . ?
C4 C5 1.367(5) . ?
C4 H4 0.9400 . ?
C5 C6 1.393(5) . ?
C5 H5 0.9400 . ?
C6 H6 0.9400 . ?
C7 C8 1.322(4) . ?
C8 C9 1.454(4) . ?
C8 H8 0.9400 . ?
C9 C10 1.414(4) . ?
C10 C12 1.379(4) . ?
C10 C11 1.456(4) . ?
C12 C13 1.399(4) . ?
C12 H12 0.9400 . ?
C13 C14 1.415(4) . ?
C13 C18 1.429(4) . ?
C14 C15 1.411(4) . ?
C15 C16 1.360(4) . ?
C15 H15 0.9400 . ?
C16 C17 1.406(5) . ?
C16 H16 0.9400 . ?
C17 C18 1.347(4) . ?
C17 H17 0.9400 . ?
C18 H18 0.9400 . ?

loop_
_geom_hbond_atom_site_label_D
_geom_hbond_atom_site_label_H
_geom_hbond_atom_site_label_A
_geom_hbond_distance_DH
_geom_hbond_distance_HA
_geom_hbond_distance_DA
_geom_hbond_angle_DHA
_geom_hbond_site_symmetry_A
_geom_hbond_publ_flag
C15 H15 N1 0.94 2.60 3.527(4) 170.5 3_676 yes

loop_
_publcif_info_exptl_table_extra_item
sin_theta_over_lambda_max

loop_
_publcif_info_exptl_table_header_item
?
